data_1569291
loop_
_publ_author_name
'Killeen, Charles'
'Liu, Jie'
'Zijlstra, Harmen S.'
'Maass, Florian'
'Piers, James'
'Adams, Reid'
'Oliver, Allen'
'McIndoe, J. Scott'

_publ_section_title
;
 Competitive isomerization and catalyst decomposition during ring-closing
 metathesis
;
_journal_issue 13
_journal_name_full 'Catalysis Science &amp; Technology'
_journal_page_first 4000
_journal_page_last 4008
_journal_paper_doi 10.1039/D3CY00065F
_journal_volume 13
_journal_year 2023
_chemical_formula_moiety 'C16 H32 N, F6 P'
_chemical_formula_sum 'C16 H32 F6 N P'
_chemical_formula_weight 383.39
_chemical_name_systematic 'dibutyldibut-3-enylammonium hexafluorophosphate'
_space_group_crystal_system orthorhombic
_space_group_IT_number 62
_space_group_name_Hall '-P 2ac 2n'
_space_group_name_H-M_alt 'P n m a'
_atom_sites_solution_hydrogens geom
_atom_sites_solution_primary vecmap
_atom_sites_solution_secondary difmap
_audit_creation_method SHELXL-2014/7
_audit_update_record
;
2022-10-21 deposited with the CCDC.	2023-06-02 downloaded from the CCDC.
;
_cell_angle_alpha 90
_cell_angle_beta 90
_cell_angle_gamma 90
_cell_formula_units_Z 4
_cell_length_a 15.2010(18)
_cell_length_b 9.7668(12)
_cell_length_c 13.4419(16)
_cell_measurement_reflns_used 5471
_cell_measurement_temperature 120(2)
_cell_measurement_theta_max 21.34
_cell_measurement_theta_min 2.57
_cell_volume 1995.7(4)
_computing_cell_refinement 'Bruker SAINT (Bruker, 2015)'
_computing_data_collection 'Bruker APEX-3 (Bruker, 2015)'
_computing_data_reduction 'Bruker SAINT (Bruker, 2015)'
_computing_molecular_graphics 'Bruker XP (Bruker, 2015)'
_computing_publication_material 'CIFTAB (Sheldrick, 2008)'
_computing_structure_refinement 'SHELXL-2014/7 (Sheldrick, 2015)'
_computing_structure_solution 'SHELXT-2014/2 (Sheldrick, 2015)'
_diffrn_ambient_temperature 120(2)
_diffrn_detector_area_resol_mean 8.33
_diffrn_measured_fraction_theta_full 1.000
_diffrn_measured_fraction_theta_max 1.000
_diffrn_measurement_device_type 'Bruker APEX-II'
_diffrn_measurement_method 'combination of \w and \f-scans '
_diffrn_radiation_type MoK\a
_diffrn_radiation_wavelength 0.71073
_diffrn_reflns_av_R_equivalents 0.0510
_diffrn_reflns_av_unetI/netI 0.0197
_diffrn_reflns_Laue_measured_fraction_full 1.000
_diffrn_reflns_Laue_measured_fraction_max 1.000
_diffrn_reflns_limit_h_max 19
_diffrn_reflns_limit_h_min -19
_diffrn_reflns_limit_k_max 12
_diffrn_reflns_limit_k_min -12
_diffrn_reflns_limit_l_max 16
_diffrn_reflns_limit_l_min -16
_diffrn_reflns_number 33098
_diffrn_reflns_point_group_measured_fraction_full 1.000
_diffrn_reflns_point_group_measured_fraction_max 1.000
_diffrn_reflns_theta_full 25.242
_diffrn_reflns_theta_max 26.374
_diffrn_reflns_theta_min 2.022
_diffrn_source 'fine-focus sealed tube'
_exptl_absorpt_coefficient_mu 0.189
_exptl_absorpt_correction_T_max 1.0000
_exptl_absorpt_correction_T_min 0.9488
_exptl_absorpt_correction_type numerical
_exptl_absorpt_process_details 'SADABS (Krause et al., 2015)'
_exptl_crystal_colour colorless
_exptl_crystal_density_diffrn 1.276
_exptl_crystal_description tablet
_exptl_crystal_F_000 816
_exptl_crystal_recrystallization_method 'Re-crystallisation from solvent: Ethanol'
_exptl_crystal_size_max 0.138
_exptl_crystal_size_mid 0.132
_exptl_crystal_size_min 0.078
_refine_diff_density_max 0.723
_refine_diff_density_min -0.515
_refine_diff_density_rms 0.071
_refine_ls_extinction_method none
_refine_ls_goodness_of_fit_ref 1.055
_refine_ls_hydrogen_treatment constr
_refine_ls_matrix_type full
_refine_ls_number_parameters 183
_refine_ls_number_reflns 2168
_refine_ls_number_restraints 1
_refine_ls_restrained_S_all 1.054
_refine_ls_R_factor_all 0.1111
_refine_ls_R_factor_gt 0.0867
_refine_ls_shift/su_max 0.026
_refine_ls_shift/su_mean 0.001
_refine_ls_structure_factor_coef Fsqd
_refine_ls_weighting_details 'w=1/[\s^2^(Fo^2^)+(0.1374P)^2^+2.7310P] where P=(Fo^2^+2Fc^2^)/3'
_refine_ls_weighting_scheme calc
_refine_ls_wR_factor_gt 0.2361
_refine_ls_wR_factor_ref 0.2583
_reflns_Friedel_coverage 0.000
_reflns_number_gt 1582
_reflns_number_total 2168
_reflns_threshold_expression 'I > 2\s(I)'
_cod_data_source_file d3cy00065f2.cif
_cod_data_source_block uvic1602
_cod_depositor_comments 'Adding full bibliography for 1569291--1569292.cif.'
_cod_database_code 1569291
_shelx_shelxl_version_number 2014/7
_shelx_space_group_comment
;
The symmetry employed for this shelxl refinement is uniquely defined
by the following loop, which should always be used as a source of
symmetry information in preference to the above space-group names.
They are only intended as comments.
;
_shelx_estimated_absorpt_t_min 0.974
_shelx_estimated_absorpt_t_max 0.985
_diffrn_source_monochromator 'Bruker TRIUMPH curved-graphite'

loop_
_space_group_symop_operation_xyz
'x, y, z'
'-x+1/2, -y, z+1/2'
'-x, y+1/2, -z'
'x+1/2, -y+1/2, -z+1/2'
'-x, -y, -z'
'x-1/2, y, -z-1/2'
'x, -y-1/2, z'
'-x-1/2, y-1/2, z-1/2'

loop_
_atom_site_label
_atom_site_type_symbol
_atom_site_fract_x
_atom_site_fract_y
_atom_site_fract_z
_atom_site_U_iso_or_equiv
_atom_site_adp_type
_atom_site_occupancy
_atom_site_site_symmetry_order
_atom_site_calc_flag
_atom_site_refinement_flags_posn
_atom_site_refinement_flags_adp
_atom_site_refinement_flags_occupancy
_atom_site_disorder_assembly
_atom_site_disorder_group
N1 N 0.1904(2) 0.7500 0.4714(3) 0.0341(9) Uani 1 2 d S T P . .
C1 C 0.2816(4) 0.8002(7) 0.4461(5) 0.0429(16) Uani 0.5 1 d . . P A -1
H1A H 0.2907 0.8890 0.4801 0.052 Uiso 0.5 1 calc R U P A -1
H1B H 0.2839 0.8178 0.3736 0.052 Uiso 0.5 1 calc R U P A -1
C2 C 0.3578(4) 0.7074(9) 0.4727(6) 0.064(3) Uani 0.5 1 d . . P A -1
H2A H 0.3621 0.7082 0.5461 0.076 Uiso 0.5 1 calc R U P A -1
H2B H 0.3397 0.6136 0.4537 0.076 Uiso 0.5 1 calc R U P A -1
C3 C 0.4427(5) 0.724(3) 0.4373(7) 0.082(9) Uani 0.5 1 d . . P A -1
H3 H 0.4466 0.7080 0.3677 0.098 Uiso 0.5 1 calc R U P A -1
C4 C 0.5203(6) 0.758(5) 0.4767(7) 0.151(8) Uani 0.5 1 d . . P A -1
H4A H 0.5247 0.7767 0.5459 0.181 Uiso 0.5 1 calc R U P A -1
H4B H 0.5710 0.7631 0.4357 0.181 Uiso 0.5 1 calc R U P A -1
C5 C 0.1845(4) 0.7036(6) 0.5805(5) 0.0403(15) Uani 0.5 1 d . . P A -1
H5A H 0.1233 0.6749 0.5948 0.048 Uiso 0.5 1 calc R U P A -1
H5B H 0.2229 0.6228 0.5900 0.048 Uiso 0.5 1 calc R U P A -1
C6 C 0.2111(6) 0.8142(9) 0.6548(6) 0.0572(19) Uani 0.5 1 d . . P A -1
H6A H 0.1707 0.8934 0.6511 0.069 Uiso 0.5 1 calc R U P A -1
H6B H 0.2719 0.8461 0.6418 0.069 Uiso 0.5 1 calc R U P A -1
C7 C 0.2046(5) 0.741(4) 0.7614(6) 0.081(5) Uani 0.5 1 d . . P A -1
H7 H 0.2116 0.6467 0.7779 0.097 Uiso 0.5 1 calc R U P A -1
C8 C 0.1883(7) 0.8379(13) 0.8159(8) 0.086(3) Uani 0.5 1 d . . P A -1
H8A H 0.1831 0.9273 0.7887 0.103 Uiso 0.5 1 calc R U P A -1
H8B H 0.1807 0.8240 0.8853 0.103 Uiso 0.5 1 calc R U P A -1
C9 C 0.1734(4) 0.6210(6) 0.4059(5) 0.0368(14) Uani 0.5 1 d . . P A -1
H9A H 0.1848 0.6449 0.3355 0.044 Uiso 0.5 1 calc R U P A -1
H9B H 0.2159 0.5489 0.4251 0.044 Uiso 0.5 1 calc R U P A -1
C10 C 0.0804(5) 0.5626(7) 0.4142(6) 0.0480(17) Uani 0.5 1 d . . P A -1
H10A H 0.0767 0.5125 0.4781 0.058 Uiso 0.5 1 calc R U P A -1
H10B H 0.0392 0.6409 0.4187 0.058 Uiso 0.5 1 calc R U P A -1
C11 C 0.0495(9) 0.4757(18) 0.3399(12) 0.054(3) Uani 0.5 1 d D . P A -1
H11A H -0.0144 0.4755 0.3538 0.065 Uiso 0.5 1 calc R U P A -1
H11B H 0.0704 0.3857 0.3641 0.065 Uiso 0.5 1 calc R U P A -1
C12 C 0.0505(13) 0.4550(17) 0.2350(14) 0.098(5) Uani 0.5 1 d D . P A -1
H12A H 0.0357 0.3595 0.2203 0.147 Uiso 0.5 1 calc R U P A -1
H12B H 0.1092 0.4758 0.2090 0.147 Uiso 0.5 1 calc R U P A -1
H12C H 0.0072 0.5155 0.2037 0.147 Uiso 0.5 1 calc R U P A -1
C13 C 0.1237(5) 0.8588(6) 0.4515(5) 0.0398(15) Uani 0.5 1 d . . P A -1
H13A H 0.1399 0.9409 0.4905 0.048 Uiso 0.5 1 calc R U P A -1
H13B H 0.0661 0.8264 0.4764 0.048 Uiso 0.5 1 calc R U P A -1
C14 C 0.1128(5) 0.9006(7) 0.3448(5) 0.0470(16) Uani 0.5 1 d . . P A -1
H14A H 0.0708 0.8385 0.3111 0.056 Uiso 0.5 1 calc R U P A -1
H14B H 0.1700 0.8948 0.3098 0.056 Uiso 0.5 1 calc R U P A -1
C15 C 0.0764(9) 1.0563(17) 0.3411(14) 0.053(4) Uani 0.5 1 d D . P A -1
H15A H 0.0423 1.0779 0.4019 0.064 Uiso 0.5 1 calc R U P A -1
H15B H 0.1255 1.1222 0.3351 0.064 Uiso 0.5 1 calc R U P A -1
C16 C 0.0216(13) 1.0611(18) 0.2555(14) 0.098(5) Uani 0.5 1 d D . P A -1
H16A H 0.0049 1.1562 0.2420 0.147 Uiso 0.5 1 calc R U P A -1
H16B H -0.0315 1.0064 0.2673 0.147 Uiso 0.5 1 calc R U P A -1
H16C H 0.0535 1.0239 0.1983 0.147 Uiso 0.5 1 calc R U P A -1
P1 P 0.19523(8) 0.2500 0.61424(9) 0.0377(4) Uani 1 2 d S T P . .
F1 F 0.2338(2) 0.1395(3) 0.5425(3) 0.1103(13) Uani 1 1 d . . . . .
F2 F 0.1586(3) 0.3587(4) 0.6889(3) 0.1309(15) Uani 1 1 d . . . . .
F3 F 0.2835(3) 0.2500 0.6704(3) 0.137(3) Uani 1 2 d S T P . .
F4 F 0.1079(3) 0.2500 0.5581(4) 0.200(4) Uani 1 2 d S T P . .

loop_
_atom_site_aniso_label
_atom_site_aniso_U_11
_atom_site_aniso_U_22
_atom_site_aniso_U_33
_atom_site_aniso_U_23
_atom_site_aniso_U_13
_atom_site_aniso_U_12
N1 0.0318(19) 0.0309(18) 0.040(2) 0.000 0.0081(15) 0.000
C1 0.034(3) 0.045(4) 0.050(3) 0.009(3) 0.006(3) -0.011(2)
C2 0.033(3) 0.094(9) 0.064(4) 0.023(4) 0.006(3) -0.003(3)
C3 0.036(3) 0.13(3) 0.080(5) -0.033(11) 0.009(3) 0.015(7)
C4 0.051(5) 0.32(2) 0.076(6) -0.06(2) -0.001(4) 0.051(19)
C5 0.046(3) 0.039(3) 0.037(3) 0.007(2) 0.010(3) -0.004(2)
C6 0.064(5) 0.060(4) 0.048(4) 0.001(4) 0.003(4) -0.012(4)
C7 0.070(5) 0.125(12) 0.046(4) -0.029(12) -0.010(4) 0.035(14)
C8 0.084(7) 0.104(8) 0.069(6) -0.026(6) 0.005(6) -0.023(6)
C9 0.036(3) 0.028(3) 0.047(3) -0.003(3) 0.013(3) 0.004(2)
C10 0.045(4) 0.036(3) 0.063(4) -0.013(3) 0.017(3) -0.011(3)
C11 0.043(8) 0.061(9) 0.058(6) -0.005(5) 0.007(6) -0.010(6)
C12 0.088(12) 0.089(5) 0.117(8) 0.024(7) -0.007(8) 0.018(5)
C13 0.039(3) 0.027(3) 0.054(4) -0.010(3) 0.003(3) 0.002(3)
C14 0.052(4) 0.040(4) 0.049(4) 0.000(3) 0.002(3) 0.011(3)
C15 0.040(8) 0.048(7) 0.071(6) 0.023(5) 0.013(6) 0.009(5)
C16 0.088(12) 0.089(5) 0.117(8) 0.024(7) -0.007(8) 0.018(5)
P1 0.0388(7) 0.0356(7) 0.0386(7) 0.000 -0.0056(5) 0.000
F1 0.131(3) 0.0613(18) 0.138(3) -0.0506(18) 0.055(2) -0.0237(18)
F2 0.160(3) 0.084(2) 0.148(3) -0.038(2) 0.080(3) 0.013(2)
F3 0.071(3) 0.281(8) 0.061(3) 0.000 -0.028(2) 0.000
F4 0.052(3) 0.454(14) 0.093(4) 0.000 -0.029(3) 0.000

loop_
_atom_type_symbol
_atom_type_description
_atom_type_scat_dispersion_real
_atom_type_scat_dispersion_imag
_atom_type_scat_source
C C 0.0033 0.0016 'International Tables Vol C Tables 4.2.6.8 and 6.1.1.4'
H H 0.0000 0.0000 'International Tables Vol C Tables 4.2.6.8 and 6.1.1.4'
N N 0.0061 0.0033 'International Tables Vol C Tables 4.2.6.8 and 6.1.1.4'
F F 0.0171 0.0103 'International Tables Vol C Tables 4.2.6.8 and 6.1.1.4'
P P 0.1023 0.0942 'International Tables Vol C Tables 4.2.6.8 and 6.1.1.4'

loop_
_geom_angle_atom_site_label_1
_geom_angle_atom_site_label_2
_geom_angle_atom_site_label_3
_geom_angle
_geom_angle_site_symmetry_1
_geom_angle_site_symmetry_3
_geom_angle_publ_flag
C13 N1 C1 110.6(4) . . ?
C13 N1 C5 109.9(4) . . ?
C1 N1 C5 111.3(4) . . ?
C13 N1 C9 111.2(4) . . ?
C1 N1 C9 106.8(4) . . ?
C5 N1 C9 106.9(3) . . ?
N1 C1 C2 117.1(5) . . ?
N1 C1 H1A 108.0 . . ?
C2 C1 H1A 108.0 . . ?
N1 C1 H1B 108.0 . . ?
C2 C1 H1B 108.0 . . ?
H1A C1 H1B 107.3 . . ?
C3 C2 C1 124.1(13) . . ?
C3 C2 H2A 106.3 . . ?
C1 C2 H2A 106.3 . . ?
C3 C2 H2B 106.3 . . ?
C1 C2 H2B 106.3 . . ?
H2A C2 H2B 106.4 . . ?
C4 C3 C2 135.7(10) . . ?
C4 C3 H3 112.1 . . ?
C2 C3 H3 112.1 . . ?
C3 C4 H4A 120.0 . . ?
C3 C4 H4B 120.0 . . ?
H4A C4 H4B 120.0 . . ?
C6 C5 N1 113.6(5) . . ?
C6 C5 H5A 108.9 . . ?
N1 C5 H5A 108.9 . . ?
C6 C5 H5B 108.9 . . ?
N1 C5 H5B 108.9 . . ?
H5A C5 H5B 107.7 . . ?
C5 C6 C7 104.5(13) . . ?
C5 C6 H6A 110.8 . . ?
C7 C6 H6A 110.8 . . ?
C5 C6 H6B 110.8 . . ?
C7 C6 H6B 110.8 . . ?
H6A C6 H6B 108.9 . . ?
C8 C7 C6 101(2) . . ?
C8 C7 H7 129.3 . . ?
C6 C7 H7 129.3 . . ?
C7 C8 H8A 120.0 . . ?
C7 C8 H8B 120.0 . . ?
H8A C8 H8B 120.0 . . ?
C10 C9 N1 114.5(5) . . ?
C10 C9 H9A 108.6 . . ?
N1 C9 H9A 108.6 . . ?
C10 C9 H9B 108.6 . . ?
N1 C9 H9B 108.6 . . ?
H9A C9 H9B 107.6 . . ?
C11 C10 C9 119.2(8) . . ?
C11 C10 H10A 107.5 . . ?
C9 C10 H10A 107.5 . . ?
C11 C10 H10B 107.5 . . ?
C9 C10 H10B 107.5 . . ?
H10A C10 H10B 107.0 . . ?
C10 C11 C12 142.5(17) . . ?
C10 C11 H11A 101.3 . . ?
C12 C11 H11A 101.3 . . ?
C10 C11 H11B 101.3 . . ?
C12 C11 H11B 101.3 . . ?
H11A C11 H11B 104.6 . . ?
C11 C12 H12A 109.5 . . ?
C11 C12 H12B 109.5 . . ?
H12A C12 H12B 109.5 . . ?
C11 C12 H12C 109.5 . . ?
H12A C12 H12C 109.5 . . ?
H12B C12 H12C 109.5 . . ?
N1 C13 C14 116.1(5) . . ?
N1 C13 H13A 108.3 . . ?
C14 C13 H13A 108.3 . . ?
N1 C13 H13B 108.3 . . ?
C14 C13 H13B 108.3 . . ?
H13A C13 H13B 107.4 . . ?
C13 C14 C15 108.8(8) . . ?
C13 C14 H14A 109.9 . . ?
C15 C14 H14A 109.9 . . ?
C13 C14 H14B 109.9 . . ?
C15 C14 H14B 109.9 . . ?
H14A C14 H14B 108.3 . . ?
C16 C15 C14 104.8(13) . . ?
C16 C15 H15A 110.8 . . ?
C14 C15 H15A 110.8 . . ?
C16 C15 H15B 110.8 . . ?
C14 C15 H15B 110.8 . . ?
H15A C15 H15B 108.9 . . ?
C15 C16 H16A 109.5 . . ?
C15 C16 H16B 109.5 . . ?
H16A C16 H16B 109.5 . . ?
C15 C16 H16C 109.5 . . ?
H16A C16 H16C 109.5 . . ?
H16B C16 H16C 109.5 . . ?
F4 P1 F3 179.8(3) . . ?
F4 P1 F1 91.2(2) . . ?
F3 P1 F1 88.6(2) . . ?
F4 P1 F1 91.2(2) . 7_565 ?
F3 P1 F1 88.6(2) . 7_565 ?
F1 P1 F1 87.4(2) . 7_565 ?
F4 P1 F2 90.5(2) . 7_565 ?
F3 P1 F2 89.7(2) . 7_565 ?
F1 P1 F2 93.48(18) . 7_565 ?
F1 P1 F2 178.1(3) 7_565 7_565 ?
F4 P1 F2 90.4(2) . . ?
F3 P1 F2 89.7(2) . . ?
F1 P1 F2 178.1(3) . . ?
F1 P1 F2 93.48(18) 7_565 . ?
F2 P1 F2 85.6(3) 7_565 . ?

loop_
_geom_bond_atom_site_label_1
_geom_bond_atom_site_label_2
_geom_bond_distance
_geom_bond_site_symmetry_2
_geom_bond_publ_flag
N1 C13 1.493(7) . ?
N1 C1 1.510(7) . ?
N1 C5 1.538(7) . ?
N1 C9 1.558(6) . ?
C1 C2 1.514(10) . ?
C1 H1A 0.9900 . ?
C1 H1B 0.9900 . ?
C2 C3 1.385(10) . ?
C2 H2A 0.9900 . ?
C2 H2B 0.9900 . ?
C3 C4 1.334(19) . ?
C3 H3 0.9500 . ?
C4 H4A 0.9500 . ?
C4 H4B 0.9500 . ?
C5 C6 1.525(10) . ?
C5 H5A 0.9900 . ?
C5 H5B 0.9900 . ?
C6 C7 1.61(2) . ?
C6 H6A 0.9900 . ?
C6 H6B 0.9900 . ?
C7 C8 1.22(3) . ?
C7 H7 0.9500 . ?
C8 H8A 0.9500 . ?
C8 H8B 0.9500 . ?
C9 C10 1.528(9) . ?
C9 H9A 0.9900 . ?
C9 H9B 0.9900 . ?
C10 C11 1.392(18) . ?
C10 H10A 0.9900 . ?
C10 H10B 0.9900 . ?
C11 C12 1.424(15) . ?
C11 H11A 0.9900 . ?
C11 H11B 0.9900 . ?
C12 H12A 0.9800 . ?
C12 H12B 0.9800 . ?
C12 H12C 0.9800 . ?
C13 C14 1.501(10) . ?
C13 H13A 0.9900 . ?
C13 H13B 0.9900 . ?
C14 C15 1.619(19) . ?
C14 H14A 0.9900 . ?
C14 H14B 0.9900 . ?
C15 C16 1.421(14) . ?
C15 H15A 0.9900 . ?
C15 H15B 0.9900 . ?
C16 H16A 0.9800 . ?
C16 H16B 0.9800 . ?
C16 H16C 0.9800 . ?
P1 F4 1.528(4) . ?
P1 F3 1.539(4) . ?
P1 F1 1.562(3) . ?
P1 F1 1.562(3) 7_565 ?
P1 F2 1.563(3) 7_565 ?
P1 F2 1.563(3) . ?

loop_
_geom_torsion_atom_site_label_1
_geom_torsion_atom_site_label_2
_geom_torsion_atom_site_label_3
_geom_torsion_atom_site_label_4
_geom_torsion
_geom_torsion_site_symmetry_1
_geom_torsion_site_symmetry_2
_geom_torsion_site_symmetry_3
_geom_torsion_site_symmetry_4
_geom_torsion_publ_flag
C13 N1 C1 C2 173.5(6) . . . . ?
C5 N1 C1 C2 51.0(7) . . . . ?
C9 N1 C1 C2 -65.3(7) . . . . ?
N1 C1 C2 C3 166.3(12) . . . . ?
C1 C2 C3 C4 113(4) . . . . ?
C13 N1 C5 C6 -66.6(7) . . . . ?
C1 N1 C5 C6 56.4(7) . . . . ?
C9 N1 C5 C6 172.6(5) . . . . ?
N1 C5 C6 C7 -177.2(6) . . . . ?
C5 C6 C7 C8 -151.8(10) . . . . ?
C13 N1 C9 C10 -53.9(7) . . . . ?
C1 N1 C9 C10 -174.7(5) . . . . ?
C5 N1 C9 C10 66.0(6) . . . . ?
N1 C9 C10 C11 161.1(9) . . . . ?
C9 C10 C11 C12 -39(2) . . . . ?
C1 N1 C13 C14 64.8(7) . . . . ?
C5 N1 C13 C14 -171.8(5) . . . . ?
C9 N1 C13 C14 -53.6(7) . . . . ?
N1 C13 C14 C15 -154.1(6) . . . . ?
C13 C14 C15 C16 -146.7(12) . . . . ?
